data_4023891
loop_
_publ_author_name
'Ines Vujasinovi\'c'
'Jelena Veljkovi\'c'
'Kre\<simir Mol\<canov'
'Biserka Koji\'c-Prodi\'c'
'Kata Mlinari\'c-Majerski'

_publ_section_title
;
 Thiamacrocyclic Lactones: New Ag(I)-Ionophores
;
_journal_name_full 'Journal of Organic Chemistry'
_journal_page_first 9221
_journal_page_last 9227
_journal_paper_doi 10.1021/jo801143s
_journal_volume 73
_journal_year 2008
_chemical_formula_moiety 'C11 H14 Ag1 F3 O4 S3'
_chemical_formula_sum 'C11 H14 Ag F3 O4 S3'
_chemical_formula_weight 471.30
_space_group_IT_number 14
_symmetry_cell_setting monoclinic
_symmetry_space_group_name_Hall '-P 2yab'
_symmetry_space_group_name_H-M 'P 1 21/a 1'
_audit_conform_dict_location ftp://ftp.iucr.org/pub/cif_core.dic
_audit_conform_dict_name cif_core.dic
_audit_conform_dict_version 2.3
_audit_creation_date 2008-07-11T15:09:18-00:00
_audit_creation_method 'WinGX routine CIF_UPDATE'
_cell_angle_alpha 90
_cell_angle_beta 115.78(13)
_cell_angle_gamma 90
_cell_formula_units_Z 8
_cell_length_a 19.4520(17)
_cell_length_b 8.2944(8)
_cell_length_c 22.00(5)
_cell_measurement_reflns_used 23
_cell_measurement_temperature 150(2)
_cell_measurement_theta_max 15.2
_cell_measurement_theta_min 10.1
_cell_volume 3196(7)
_computing_cell_refinement 'CAD4 Express (Enraf Nonius, 1994)'
_computing_data_collection 'CAD4 Express (Enraf Nonius, 1994)'
_computing_data_reduction 'XCAD4 (Harms & Wocadlo, 1995)'
_computing_molecular_graphics 'Ortep-3 for Windows (Farrugia, 1997)'
_computing_publication_material 'WinGX publication routines (Farrugia, 1999)'
_computing_structure_refinement 'SHELXL-97 (Sheldrick, 1997)'
_computing_structure_solution 'SHELXS-97 (Sheldrick, 1997)'
_diffrn_measured_fraction_theta_full 0.982
_diffrn_measured_fraction_theta_max 0.982
_diffrn_measurement_device '\k-geometry diffractometer'
_diffrn_measurement_device_type 'Enraf Nonius CAD4'
_diffrn_measurement_method 'non-profiled omega/2theta scans'
_diffrn_radiation_probe x-ray
_diffrn_radiation_type CuK\a
_diffrn_radiation_wavelength 1.54184
_diffrn_reflns_av_R_equivalents 0.0272
_diffrn_reflns_limit_h_max 0
_diffrn_reflns_limit_h_min -24
_diffrn_reflns_limit_k_max 0
_diffrn_reflns_limit_k_min -10
_diffrn_reflns_limit_l_max 27
_diffrn_reflns_limit_l_min -24
_diffrn_reflns_number 6808
_diffrn_reflns_theta_full 76.45
_diffrn_reflns_theta_max 76.45
_diffrn_reflns_theta_min 4.46
_diffrn_standards_decay_% 11
_diffrn_standards_interval_time 120
_diffrn_standards_number 3
_exptl_absorpt_coefficient_mu 14.224
_exptl_absorpt_correction_type none
_exptl_crystal_colour colourless
_exptl_crystal_density_diffrn 1.959
_exptl_crystal_density_method 'not measured'
_exptl_crystal_description splinter
_exptl_crystal_F_000 1872
_exptl_crystal_size_max 0.35
_exptl_crystal_size_mid 0.12
_exptl_crystal_size_min 0.11
_refine_diff_density_max 3.082
_refine_diff_density_min -2.81
_refine_ls_extinction_method none
_refine_ls_goodness_of_fit_ref 1.157
_refine_ls_hydrogen_treatment constr
_refine_ls_matrix_type full
_refine_ls_number_parameters 392
_refine_ls_number_reflns 6600
_refine_ls_number_restraints 12
_refine_ls_restrained_S_all 1.163
_refine_ls_R_factor_gt 0.135
_refine_ls_shift/su_max 0.014
_refine_ls_structure_factor_coef Fsqd
_refine_ls_weighting_details 'calc w=1/[\s^2^(Fo^2^)+(0.0868P)^2^+314.4547P] where P=(Fo^2^+2Fc^2^)/3'
_refine_ls_weighting_scheme calc
_refine_ls_wR_factor_ref 0.3605
_reflns_number_gt 5367
_reflns_number_total 6600
_reflns_threshold_expression >2sigma(I)
_cod_data_source_file jo801143s_si_006.cif
_cod_data_source_block ines19
_cod_original_formula_sum 'C11 H14 Ag1 F3 O4 S3'
_cod_database_code 4023891

loop_
_symmetry_equiv_pos_as_xyz
'x, y, z'
'-x+1/2, y+1/2, -z'
'-x, -y, -z'
'x-1/2, -y-1/2, z'

loop_
_atom_site_label
_atom_site_type_symbol
_atom_site_fract_x
_atom_site_fract_y
_atom_site_fract_z
_atom_site_U_iso_or_equiv
_atom_site_adp_type
_atom_site_occupancy
_atom_site_calc_flag
_atom_site_refinement_flags
_atom_site_disorder_group
_atom_site_disorder_assembly
F3A F 0.2684(9) 0.7013(18) 0.7162(6) 0.050(4) Uani 1 d . . .
F2A F 0.1904(10) 0.8910(16) 0.6965(6) 0.052(4) Uani 1 d . . .
O1A O -0.0404(9) 0.951(2) 0.3195(7) 0.041(4) Uani 1 d . . .
F1A F 0.1538(12) 0.651(3) 0.6957(7) 0.092(8) Uani 1 d . . .
C7A C -0.0691(12) 0.687(2) 0.4001(10) 0.028(4) Uani 1 d . . .
H7B H -0.1009 0.6917 0.3518 0.034 Uiso 1 calc R . .
H7A H -0.1008 0.6512 0.4214 0.034 Uiso 1 calc R . .
C11A C 0.1974(13) 0.736(2) 0.6794(9) 0.031(4) Uani 1 d . . .
C7B C 0.0329(12) 0.807(2) 0.1026(11) 0.033(4) Uani 1 d . . .
H7C H -0.0198 0.8429 0.0806 0.039 Uiso 1 calc R . .
H7D H 0.0477 0.8033 0.1508 0.039 Uiso 1 calc R . .
C2B C 0.3693(12) 0.809(3) 0.1467(12) 0.039(5) Uani 1 d . . .
H2D H 0.4168 0.7904 0.1866 0.047 Uiso 1 calc R . .
H2C H 0.382 0.8686 0.115 0.047 Uiso 1 calc R . .
C2A C 0.2184(12) 0.666(2) 0.3451(8) 0.029(4) Uani 1 d . . .
H2B H 0.2204 0.6846 0.3023 0.035 Uiso 1 calc R . .
H2A H 0.2649 0.6091 0.3738 0.035 Uiso 1 calc R . .
C5A C -0.0072(11) 0.936(2) 0.3794(9) 0.025(4) Uani 1 d . . .
C6B C 0.0374(12) 0.638(3) 0.0784(10) 0.032(4) Uani 1 d . . .
H6D H -0.0039 0.5736 0.0792 0.038 Uiso 1 calc R . .
H6C H 0.0304 0.6429 0.032 0.038 Uiso 1 calc R . .
C3B C 0.3015(12) 0.533(2) 0.1680(10) 0.029(4) Uani 1 d . . .
H3D H 0.3454 0.493 0.2072 0.035 Uiso 1 calc R . .
H3C H 0.2774 0.6158 0.1832 0.035 Uiso 1 calc R . .
C11B C 0.0178(13) 0.755(3) -0.1770(11) 0.038(5) Uani 1 d . . .
C4B C 0.2448(12) 0.394(2) 0.1369(10) 0.030(4) Uani 1 d . . .
H4C H 0.236 0.3418 0.1722 0.036 Uiso 1 calc R . .
H4D H 0.2675 0.3156 0.1184 0.036 Uiso 1 calc R . .
C8B C 0.0823(12) 0.929(2) 0.0894(10) 0.031(4) Uani 1 d . . .
H8D H 0.0646 1.0364 0.0928 0.037 Uiso 1 calc R . .
H8C H 0.0765 0.9151 0.0436 0.037 Uiso 1 calc R . .
F2B F -0.0109(16) 0.620(4) -0.1983(12) 0.130(9) Uani 1 d U . .
C4A C 0.1082(12) 1.087(2) 0.3587(10) 0.033(5) Uani 1 d . . .
H4A H 0.0645 1.1425 0.3245 0.039 Uiso 1 calc R . .
H4B H 0.1503 1.1633 0.3761 0.039 Uiso 1 calc R . .
C6A C -0.0404(13) 0.857(2) 0.4253(11) 0.034(5) Uani 1 d . . .
H6B H -0.0011 0.8526 0.4714 0.04 Uiso 1 calc R . .
H6A H -0.0821 0.9227 0.4245 0.04 Uiso 1 calc R . .
C8A C -0.0051(13) 0.563(2) 0.4144(11) 0.033(4) Uani 1 d . . .
H8A H 0.0345 0.5785 0.4598 0.039 Uiso 1 calc R . .
H8B H -0.0258 0.4551 0.4119 0.039 Uiso 1 calc R . .
F1B F -0.0262(17) 0.866(4) -0.1954(10) 0.140(9) Uani 1 d U . .
Ag1A Ag 0.18869(9) 0.78462(19) 0.47739(6) 0.0319(4) Uani 1 d . . .
S2A S 0.2212(3) 0.8605(6) 0.3831(2) 0.0245(9) Uani 1 d . . .
S3A S 0.0849(3) 1.0257(6) 0.4275(2) 0.0278(10) Uani 1 d . . .
S1A S 0.1297(3) 0.5196(6) 0.4028(2) 0.0274(10) Uani 1 d . . .
O4A O 0.2291(8) 0.7722(18) 0.5884(6) 0.031(3) Uani 1 d . . .
O2A O -0.0043(9) 0.610(2) 0.3062(6) 0.038(4) Uani 1 d . . .
O3A O 0.1080(9) 0.722(2) 0.5637(7) 0.042(4) Uani 1 d . . .
C10A C 0.1752(10) 0.740(2) 0.6019(9) 0.022(4) Uiso 1 d . . .
C3A C 0.1300(12) 0.945(2) 0.3260(9) 0.029(4) Uani 1 d . . .
H3B H 0.1326 0.981 0.2851 0.035 Uiso 1 calc R . .
H3A H 0.0909 0.8622 0.3137 0.035 Uiso 1 calc R . .
C9A C 0.0299(12) 0.576(2) 0.3645(9) 0.030(4) Uani 1 d . . .
C1A C 0.1521(12) 0.552(2) 0.3316(9) 0.029(4) Uani 1 d . . .
H1B H 0.1636 0.4491 0.3175 0.035 Uiso 1 calc R . .
H1A H 0.1071 0.5952 0.2943 0.035 Uiso 1 calc R . .
Ag1B Ag 0.20740(9) 0.6989(2) 0.02036(7) 0.0337(4) Uani 1 d . . .
S3B S 0.1546(3) 0.4577(6) 0.0712(2) 0.0272(10) Uani 1 d . . .
S2B S 0.3332(3) 0.6198(6) 0.1103(2) 0.0271(10) Uani 1 d . . .
S1B S 0.2277(3) 0.9603(6) 0.0976(2) 0.0296(10) Uani 1 d . . .
O4B O 0.1362(9) 0.704(2) -0.0901(7) 0.040(4) Uani 1 d . . .
O2B O 0.1895(10) 0.882(2) 0.1962(7) 0.039(4) Uani 1 d . . .
O1B O 0.1414(9) 0.5439(18) 0.1812(7) 0.037(3) Uani 1 d . . .
O3B O 0.0438(10) 0.775(2) -0.0635(7) 0.044(4) Uani 1 d . . .
C9B C 0.1658(12) 0.915(2) 0.1377(10) 0.030(4) Uani 1 d . . .
C10B C 0.0723(13) 0.748(2) -0.1032(9) 0.030(4) Uani 1 d . . .
C5B C 0.1121(11) 0.555(2) 0.1204(9) 0.026(4) Uani 1 d . . .
F3B F 0.0526(12) 0.773(3) -0.2177(7) 0.098(8) Uani 1 d . . .
C1B C 0.3203(12) 0.918(2) 0.1672(9) 0.033(5) Uani 1 d . . .
H1C H 0.347 1.0193 0.1841 0.04 Uiso 1 calc R . .
H1D H 0.3128 0.8677 0.2036 0.04 Uiso 1 calc R . .

loop_
_atom_site_aniso_label
_atom_site_aniso_U_11
_atom_site_aniso_U_22
_atom_site_aniso_U_33
_atom_site_aniso_U_23
_atom_site_aniso_U_13
_atom_site_aniso_U_12
F3A 0.067(9) 0.054(9) 0.014(5) 0.006(5) 0.004(6) 0.023(7)
F2A 0.104(12) 0.027(7) 0.027(6) -0.003(5) 0.029(7) 0.015(7)
O1A 0.050(9) 0.044(9) 0.022(7) -0.005(7) 0.009(7) -0.010(7)
F1A 0.112(15) 0.141(19) 0.018(7) -0.013(9) 0.025(8) -0.085(14)
C7A 0.041(11) 0.020(9) 0.023(9) -0.002(7) 0.014(8) -0.005(8)
C11A 0.047(12) 0.023(10) 0.015(8) -0.012(7) 0.006(8) -0.005(9)
C7B 0.033(10) 0.026(10) 0.035(11) -0.004(8) 0.011(9) 0.003(8)
C2B 0.030(10) 0.041(13) 0.043(12) -0.023(10) 0.012(10) -0.009(9)
C2A 0.055(13) 0.021(9) 0.008(7) 0.006(7) 0.011(8) 0.014(9)
C5A 0.026(9) 0.028(10) 0.018(9) -0.002(7) 0.007(7) 0.010(8)
C6B 0.036(11) 0.026(10) 0.028(10) -0.009(8) 0.009(9) -0.007(9)
C3B 0.040(11) 0.019(9) 0.023(9) -0.003(7) 0.010(8) -0.003(8)
C11B 0.040(12) 0.041(13) 0.022(10) 0.006(9) 0.003(9) 0.006(10)
C4B 0.037(11) 0.024(10) 0.027(10) 0.004(8) 0.011(8) 0.003(8)
C8B 0.048(12) 0.021(9) 0.022(9) 0.005(8) 0.013(9) 0.004(9)
F2B 0.141(16) 0.127(16) 0.081(13) -0.018(12) 0.011(11) -0.056(14)
C4A 0.033(10) 0.025(10) 0.034(11) 0.020(9) 0.009(9) 0.006(8)
C6A 0.043(12) 0.021(10) 0.039(11) -0.010(9) 0.020(10) -0.009(9)
C8A 0.044(12) 0.021(10) 0.032(11) 0.009(8) 0.016(9) 0.001(9)
F1B 0.166(16) 0.159(17) 0.053(10) -0.020(11) 0.009(11) 0.107(14)
Ag1A 0.0439(9) 0.0369(8) 0.0112(6) 0.0016(5) 0.0087(6) 0.0014(6)
S2A 0.030(2) 0.024(2) 0.018(2) 0.0011(17) 0.0089(17) -0.0011(18)
S3A 0.037(2) 0.028(2) 0.016(2) -0.0018(17) 0.0089(18) 0.0027(19)
S1A 0.040(3) 0.020(2) 0.021(2) 0.0007(17) 0.0125(19) -0.0007(19)
O4A 0.047(8) 0.035(8) 0.006(5) 0.010(5) 0.006(5) 0.006(6)
O2A 0.045(9) 0.047(9) 0.011(6) -0.005(6) 0.001(6) 0.003(7)
O3A 0.050(9) 0.046(10) 0.016(7) 0.005(6) 0.002(6) -0.008(8)
C3A 0.039(11) 0.024(10) 0.020(9) 0.018(8) 0.009(8) 0.006(8)
C9A 0.039(11) 0.027(10) 0.015(9) -0.002(7) 0.002(8) -0.003(8)
C1A 0.041(11) 0.026(10) 0.021(9) -0.002(8) 0.014(8) 0.005(8)
Ag1B 0.0410(8) 0.0393(9) 0.0126(6) 0.0044(6) 0.0041(6) 0.0017(7)
S3B 0.033(2) 0.027(2) 0.016(2) -0.0017(17) 0.0059(18) -0.0022(19)
S2B 0.031(2) 0.024(2) 0.021(2) -0.0016(17) 0.0072(18) -0.0025(18)
S1B 0.043(3) 0.021(2) 0.026(2) -0.0037(18) 0.016(2) -0.0040(19)
O4B 0.042(9) 0.049(10) 0.013(6) -0.019(6) -0.003(6) -0.004(7)
O2B 0.061(10) 0.042(9) 0.018(7) -0.006(6) 0.020(7) -0.007(8)
O1B 0.059(10) 0.027(8) 0.022(7) 0.001(6) 0.014(7) -0.002(7)
O3B 0.062(10) 0.050(10) 0.017(7) 0.006(7) 0.014(7) 0.022(8)
C9B 0.047(12) 0.014(9) 0.023(9) -0.002(7) 0.009(9) -0.007(8)
C10B 0.050(13) 0.026(10) 0.011(8) -0.002(7) 0.009(8) 0.002(9)
C5B 0.031(10) 0.027(10) 0.018(9) -0.011(7) 0.009(7) -0.012(8)
F3B 0.092(14) 0.17(2) 0.018(7) 0.029(10) 0.011(8) -0.013(14)
C1B 0.047(12) 0.021(9) 0.009(8) 0.005(7) -0.009(8) -0.009(9)

loop_
_atom_type_symbol
_atom_type_description
_atom_type_scat_dispersion_real
_atom_type_scat_dispersion_imag
_atom_type_scat_source
C C 0.018 0.009 'International Tables Vol C Tables 4.2.6.8 and 6.1.1.4'
H H 0 0 'International Tables Vol C Tables 4.2.6.8 and 6.1.1.4'
Ag Ag 0.131 4.282 'International Tables Vol C Tables 4.2.6.8 and 6.1.1.4'
F F 0.073 0.053 'International Tables Vol C Tables 4.2.6.8 and 6.1.1.4'
O O 0.049 0.032 'International Tables Vol C Tables 4.2.6.8 and 6.1.1.4'
S S 0.333 0.557 'International Tables Vol C Tables 4.2.6.8 and 6.1.1.4'

loop_
_geom_angle_atom_site_label_1
_geom_angle_atom_site_label_2
_geom_angle_atom_site_label_3
_geom_angle
_geom_angle_site_symmetry_1
_geom_angle_site_symmetry_3
_geom_angle_publ_flag
C6A C7A C8A 114.2(17) . . ?
C6A C7A H7B 108.7 . . ?
C8A C7A H7B 108.7 . . ?
C6A C7A H7A 108.7 . . ?
C8A C7A H7A 108.7 . . ?
H7B C7A H7A 107.6 . . ?
F1A C11A F3A 111(2) . . ?
F1A C11A F2A 107(2) . . ?
F3A C11A F2A 104.1(16) . . ?
F1A C11A C10A 114.7(16) . . ?
F3A C11A C10A 113.5(17) . . ?
F2A C11A C10A 105.3(16) . . ?
C8B C7B C6B 114.4(18) . . ?
C8B C7B H7C 108.6 . . ?
C6B C7B H7C 108.6 . . ?
C8B C7B H7D 108.6 . . ?
C6B C7B H7D 108.6 . . ?
H7C C7B H7D 107.6 . . ?
C1B C2B S2B 119.2(15) . . ?
C1B C2B H2D 107.5 . . ?
S2B C2B H2D 107.5 . . ?
C1B C2B H2C 107.5 . . ?
S2B C2B H2C 107.5 . . ?
H2D C2B H2C 107 . . ?
C1A C2A S2A 119.7(14) . . ?
C1A C2A H2B 107.4 . . ?
S2A C2A H2B 107.4 . . ?
C1A C2A H2A 107.4 . . ?
S2A C2A H2A 107.4 . . ?
H2B C2A H2A 106.9 . . ?
O1A C5A C6A 125.6(19) . . ?
O1A C5A S3A 121.7(17) . . ?
C6A C5A S3A 112.3(13) . . ?
C5B C6B C7B 113.2(16) . . ?
C5B C6B H6D 108.9 . . ?
C7B C6B H6D 108.9 . . ?
C5B C6B H6C 108.9 . . ?
C7B C6B H6C 108.9 . . ?
H6D C6B H6C 107.7 . . ?
C4B C3B S2B 112.9(14) . . ?
C4B C3B H3D 109 . . ?
S2B C3B H3D 109 . . ?
C4B C3B H3C 109 . . ?
S2B C3B H3C 109 . . ?
H3D C3B H3C 107.8 . . ?
F1B C11B F2B 115(3) . . ?
F1B C11B F3B 101(2) . . ?
F2B C11B F3B 97(2) . . ?
F1B C11B C10B 117(2) . . ?
F2B C11B C10B 111(2) . . ?
F3B C11B C10B 113.5(19) . . ?
C3B C4B S3B 113.6(14) . . ?
C3B C4B H4C 108.8 . . ?
S3B C4B H4C 108.8 . . ?
C3B C4B H4D 108.8 . . ?
S3B C4B H4D 108.8 . . ?
H4C C4B H4D 107.7 . . ?
C7B C8B C9B 113.2(16) . . ?
C7B C8B H8D 108.9 . . ?
C9B C8B H8D 108.9 . . ?
C7B C8B H8C 108.9 . . ?
C9B C8B H8C 108.9 . . ?
H8D C8B H8C 107.8 . . ?
C3A C4A S3A 112.9(13) . . ?
C3A C4A H4A 109 . . ?
S3A C4A H4A 109 . . ?
C3A C4A H4B 109 . . ?
S3A C4A H4B 109 . . ?
H4A C4A H4B 107.8 . . ?
C7A C6A C5A 109.9(16) . . ?
C7A C6A H6B 109.7 . . ?
C5A C6A H6B 109.7 . . ?
C7A C6A H6A 109.7 . . ?
C5A C6A H6A 109.7 . . ?
H6B C6A H6A 108.2 . . ?
C9A C8A C7A 112.2(16) . . ?
C9A C8A H8A 109.2 . . ?
C7A C8A H8A 109.2 . . ?
C9A C8A H8B 109.2 . . ?
C7A C8A H8B 109.2 . . ?
H8A C8A H8B 107.9 . . ?
O4A Ag1A S2A 146.0(4) . . ?
O4A Ag1A S1A 119.2(4) . . ?
S2A Ag1A S1A 83.90(18) . . ?
O4A Ag1A S3A 108.9(4) . . ?
S2A Ag1A S3A 83.72(17) . . ?
S1A Ag1A S3A 108.16(19) . . ?
C2A S2A C3A 101.6(10) . . ?
C2A S2A Ag1A 101.1(6) . . ?
C3A S2A Ag1A 98.5(7) . . ?
C5A S3A C4A 99.8(9) . . ?
C5A S3A Ag1A 107.9(6) . . ?
C4A S3A Ag1A 97.6(7) . . ?
C9A S1A C1A 99.9(9) . . ?
C9A S1A Ag1A 99.2(7) . . ?
C1A S1A Ag1A 101.8(7) . . ?
C10A O4A Ag1A 110.0(12) . . ?
O3A C10A O4A 128.9(18) . . ?
O3A C10A C11A 117.0(17) . . ?
O4A C10A C11A 113.9(16) . . ?
C4A C3A S2A 111.0(14) . . ?
C4A C3A H3B 109.4 . . ?
S2A C3A H3B 109.4 . . ?
C4A C3A H3A 109.4 . . ?
S2A C3A H3A 109.4 . . ?
H3B C3A H3A 108 . . ?
O2A C9A C8A 125(2) . . ?
O2A C9A S1A 122.9(18) . . ?
C8A C9A S1A 111.8(14) . . ?
C2A C1A S1A 115.2(13) . . ?
C2A C1A H1B 108.5 . . ?
S1A C1A H1B 108.5 . . ?
C2A C1A H1A 108.5 . . ?
S1A C1A H1A 108.5 . . ?
H1B C1A H1A 107.5 . . ?
O4B Ag1B S2B 144.3(5) . . ?
O4B Ag1B S1B 122.0(5) . . ?
S2B Ag1B S1B 83.4(2) . . ?
O4B Ag1B S3B 107.5(5) . . ?
S2B Ag1B S3B 83.94(17) . . ?
S1B Ag1B S3B 108.33(19) . . ?
C4B S3B C5B 101.0(9) . . ?
C4B S3B Ag1B 97.7(7) . . ?
C5B S3B Ag1B 105.8(7) . . ?
C2B S2B C3B 103.3(10) . . ?
C2B S2B Ag1B 100.8(8) . . ?
C3B S2B Ag1B 98.5(7) . . ?
C9B S1B C1B 100.1(10) . . ?
C9B S1B Ag1B 101.3(6) . . ?
C1B S1B Ag1B 101.4(7) . . ?
C10B O4B Ag1B 110.9(12) . . ?
O2B C9B C8B 125(2) . . ?
O2B C9B S1B 122.9(18) . . ?
C8B C9B S1B 112.3(14) . . ?
O4B C10B O3B 128.0(18) . . ?
O4B C10B C11B 116.1(18) . . ?
O3B C10B C11B 116(2) . . ?
O1B C5B C6B 125.4(19) . . ?
O1B C5B S3B 120.6(16) . . ?
C6B C5B S3B 113.9(13) . . ?
C2B C1B S1B 112.6(14) . . ?
C2B C1B H1C 109.1 . . ?
S1B C1B H1C 109.1 . . ?
C2B C1B H1D 109.1 . . ?
S1B C1B H1D 109.1 . . ?
H1C C1B H1D 107.8 . . ?

loop_
_geom_bond_atom_site_label_1
_geom_bond_atom_site_label_2
_geom_bond_distance
_geom_bond_site_symmetry_2
_geom_bond_publ_flag
F3A C11A 1.29(3) . ?
F2A C11A 1.36(2) . ?
O1A C5A 1.19(2) . ?
F1A C11A 1.27(3) . ?
C7A C6A 1.53(3) . ?
C7A C8A 1.54(3) . ?
C7A H7B 0.97 . ?
C7A H7A 0.97 . ?
C11A C10A 1.57(2) . ?
C7B C8B 1.51(3) . ?
C7B C6B 1.52(3) . ?
C7B H7C 0.97 . ?
C7B H7D 0.97 . ?
C2B C1B 1.52(3) . ?
C2B S2B 1.76(2) . ?
C2B H2D 0.97 . ?
C2B H2C 0.97 . ?
C2A C1A 1.52(3) . ?
C2A S2A 1.809(19) . ?
C2A H2B 0.97 . ?
C2A H2A 0.97 . ?
C5A C6A 1.56(3) . ?
C5A S3A 1.80(2) . ?
C6B C5B 1.51(3) . ?
C6B H6D 0.97 . ?
C6B H6C 0.97 . ?
C3B C4B 1.53(3) . ?
C3B S2B 1.79(2) . ?
C3B H3D 0.97 . ?
C3B H3C 0.97 . ?
C11B F1B 1.20(3) . ?
C11B F2B 1.25(3) . ?
C11B F3B 1.35(3) . ?
C11B C10B 1.50(3) . ?
C4B S3B 1.80(2) . ?
C4B H4C 0.97 . ?
C4B H4D 0.97 . ?
C8B C9B 1.51(3) . ?
C8B H8D 0.97 . ?
C8B H8C 0.97 . ?
C4A C3A 1.54(3) . ?
C4A S3A 1.83(2) . ?
C4A H4A 0.97 . ?
C4A H4B 0.97 . ?
C6A H6B 0.97 . ?
C6A H6A 0.97 . ?
C8A C9A 1.53(3) . ?
C8A H8A 0.97 . ?
C8A H8B 0.97 . ?
Ag1A O4A 2.219(13) . ?
Ag1A S2A 2.497(6) . ?
Ag1A S1A 2.684(5) . ?
Ag1A S3A 2.711(5) . ?
S2A C3A 1.810(19) . ?
S1A C9A 1.81(2) . ?
S1A C1A 1.82(2) . ?
O4A C10A 1.24(2) . ?
O2A C9A 1.19(2) . ?
O3A C10A 1.22(2) . ?
C3A H3B 0.97 . ?
C3A H3A 0.97 . ?
C1A H1B 0.97 . ?
C1A H1A 0.97 . ?
Ag1B O4B 2.212(14) . ?
Ag1B S2B 2.474(7) . ?
Ag1B S1B 2.676(5) . ?
Ag1B S3B 2.703(5) . ?
S3B C5B 1.81(2) . ?
S1B C9B 1.81(2) . ?
S1B C1B 1.820(19) . ?
O4B C10B 1.20(3) . ?
O2B C9B 1.19(2) . ?
O1B C5B 1.21(2) . ?
O3B C10B 1.24(2) . ?
C1B H1C 0.97 . ?
C1B H1D 0.97 . ?

loop_
_geom_torsion_atom_site_label_1
_geom_torsion_atom_site_label_2
_geom_torsion_atom_site_label_3
_geom_torsion_atom_site_label_4
_geom_torsion
_geom_torsion_site_symmetry_1
_geom_torsion_site_symmetry_2
_geom_torsion_site_symmetry_3
_geom_torsion_site_symmetry_4
_geom_torsion_publ_flag
C8B C7B C6B C5B 72(2) . . . . ?
S2B C3B C4B S3B -67.3(18) . . . . ?
C6B C7B C8B C9B -76(2) . . . . ?
C8A C7A C6A C5A 73(2) . . . . ?
O1A C5A C6A C7A 55(3) . . . . ?
S3A C5A C6A C7A -131.8(15) . . . . ?
C6A C7A C8A C9A -78(2) . . . . ?
C1A C2A S2A C3A -55.0(15) . . . . ?
C1A C2A S2A Ag1A 46.3(14) . . . . ?
O4A Ag1A S2A C2A 115.2(10) . . . . ?
S1A Ag1A S2A C2A -20.8(7) . . . . ?
S3A Ag1A S2A C2A -129.8(7) . . . . ?
O4A Ag1A S2A C3A -141.1(10) . . . . ?
S1A Ag1A S2A C3A 82.9(7) . . . . ?
S3A Ag1A S2A C3A -26.2(7) . . . . ?
O1A C5A S3A C4A -11.4(19) . . . . ?
C6A C5A S3A C4A 175.5(14) . . . . ?
O1A C5A S3A Ag1A -112.8(17) . . . . ?
C6A C5A S3A Ag1A 74.1(14) . . . . ?
C3A C4A S3A C5A -73.8(16) . . . . ?
C3A C4A S3A Ag1A 36.0(15) . . . . ?
O4A Ag1A S3A C5A -110.4(8) . . . . ?
S2A Ag1A S3A C5A 102.0(7) . . . . ?
S1A Ag1A S3A C5A 20.5(7) . . . . ?
O4A Ag1A S3A C4A 146.6(8) . . . . ?
S2A Ag1A S3A C4A -1.0(7) . . . . ?
S1A Ag1A S3A C4A -82.4(8) . . . . ?
O4A Ag1A S1A C9A 106.2(8) . . . . ?
S2A Ag1A S1A C9A -100.2(7) . . . . ?
S3A Ag1A S1A C9A -18.9(7) . . . . ?
O4A Ag1A S1A C1A -151.6(8) . . . . ?
S2A Ag1A S1A C1A 2.0(7) . . . . ?
S3A Ag1A S1A C1A 83.3(7) . . . . ?
S2A Ag1A O4A C10A 169.7(10) . . . . ?
S1A Ag1A O4A C10A -62.6(13) . . . . ?
S3A Ag1A O4A C10A 62.1(13) . . . . ?
Ag1A O4A C10A O3A -2(3) . . . . ?
Ag1A O4A C10A C11A -177.6(12) . . . . ?
F1A C11A C10A O3A 28(3) . . . . ?
F3A C11A C10A O3A 157.8(19) . . . . ?
F2A C11A C10A O3A -89(2) . . . . ?
F1A C11A C10A O4A -156(2) . . . . ?
F3A C11A C10A O4A -26(2) . . . . ?
F2A C11A C10A O4A 87(2) . . . . ?
S3A C4A C3A S2A -69.4(17) . . . . ?
C2A S2A C3A C4A 162.7(14) . . . . ?
Ag1A S2A C3A C4A 59.4(13) . . . . ?
C7A C8A C9A O2A -35(3) . . . . ?
C7A C8A C9A S1A 148.8(15) . . . . ?
C1A S1A C9A O2A 5(2) . . . . ?
Ag1A S1A C9A O2A 108.9(18) . . . . ?
C1A S1A C9A C8A -179.0(14) . . . . ?
Ag1A S1A C9A C8A -75.2(14) . . . . ?
S2A C2A C1A S1A -50.0(19) . . . . ?
C9A S1A C1A C2A 124.6(15) . . . . ?
Ag1A S1A C1A C2A 23.0(15) . . . . ?
C3B C4B S3B C5B -73.8(16) . . . . ?
C3B C4B S3B Ag1B 34.0(15) . . . . ?
O4B Ag1B S3B C4B 144.8(8) . . . . ?
S2B Ag1B S3B C4B -0.6(7) . . . . ?
S1B Ag1B S3B C4B -81.6(7) . . . . ?
O4B Ag1B S3B C5B -111.4(8) . . . . ?
S2B Ag1B S3B C5B 103.2(7) . . . . ?
S1B Ag1B S3B C5B 22.2(7) . . . . ?
C1B C2B S2B C3B -51(2) . . . . ?
C1B C2B S2B Ag1B 50.8(19) . . . . ?
C4B C3B S2B C2B 161.1(15) . . . . ?
C4B C3B S2B Ag1B 57.8(15) . . . . ?
O4B Ag1B S2B C2B 117.4(11) . . . . ?
S1B Ag1B S2B C2B -21.6(8) . . . . ?
S3B Ag1B S2B C2B -130.9(8) . . . . ?
O4B Ag1B S2B C3B -137.2(10) . . . . ?
S1B Ag1B S2B C3B 83.8(7) . . . . ?
S3B Ag1B S2B C3B -25.5(6) . . . . ?
O4B Ag1B S1B C9B 104.2(9) . . . . ?
S2B Ag1B S1B C9B -102.6(7) . . . . ?
S3B Ag1B S1B C9B -21.3(7) . . . . ?
O4B Ag1B S1B C1B -153.0(9) . . . . ?
S2B Ag1B S1B C1B 0.2(7) . . . . ?
S3B Ag1B S1B C1B 81.6(7) . . . . ?
S2B Ag1B O4B C10B 173.3(12) . . . . ?
S1B Ag1B O4B C10B -56.9(16) . . . . ?
S3B Ag1B O4B C10B 68.9(15) . . . . ?
C7B C8B C9B O2B -37(3) . . . . ?
C7B C8B C9B S1B 144.9(15) . . . . ?
C1B S1B C9B O2B 6(2) . . . . ?
Ag1B S1B C9B O2B 109.5(17) . . . . ?
C1B S1B C9B C8B -176.3(14) . . . . ?
Ag1B S1B C9B C8B -72.3(14) . . . . ?
Ag1B O4B C10B O3B -6(3) . . . . ?
Ag1B O4B C10B C11B -179.2(15) . . . . ?
F1B C11B C10B O4B -141(3) . . . . ?
F2B C11B C10B O4B 83(3) . . . . ?
F3B C11B C10B O4B -25(3) . . . . ?
F1B C11B C10B O3B 45(4) . . . . ?
F2B C11B C10B O3B -90(3) . . . . ?
F3B C11B C10B O3B 162(2) . . . . ?
C7B C6B C5B O1B 51(3) . . . . ?
C7B C6B C5B S3B -133.0(16) . . . . ?
C4B S3B C5B O1B -9.5(19) . . . . ?
Ag1B S3B C5B O1B -110.8(16) . . . . ?
C4B S3B C5B C6B 174.0(14) . . . . ?
Ag1B S3B C5B C6B 72.6(14) . . . . ?
S2B C2B C1B S1B -56(2) . . . . ?
C9B S1B C1B C2B 130.4(16) . . . . ?
Ag1B S1B C1B C2B 26.6(16) . . . . ?
